data_1511369
loop_
_publ_author_name
'Timms, P.L.'
'Pardoe, J.A.J.'
'Norman, N.C.'
'Rankin, D.W.H.'
'Parsons, S.'
'Mackie, I.'
'Pulham, C.R.'

_publ_section_title
;
 The surprising structures of B8 F12 and B10 F12
;
_journal_name_full 'Angew. Chem. Int. ed.'
_journal_page_first 571
_journal_page_last 573
_journal_paper_doi 10.1002/anie.200390164
_journal_volume 42
_journal_year 2003
_chemical_formula_sum 'B10 F12'
_space_group_IT_number 88
_symmetry_space_group_name_Hall '-I 4ad'
_symmetry_space_group_name_H-M 'I 41/a :2'
_cell_angle_alpha 90
_cell_angle_beta 90
_cell_angle_gamma 90
_cell_formula_units_Z 4
_cell_length_a 6.4118
_cell_length_b 6.4118
_cell_length_c 27.551
_cell_volume 1132.654
_citation_journal_id_ASTM ACIEF5
_cod_data_source_file boron0-1_507.cif
_cod_data_source_block B10F12
_cod_database_code 1511369

loop_
_symmetry_equiv_pos_as_xyz
x,y,z
-y+3/4,x+1/4,z+1/4
-x+1/2,-y,z+1/2
y+3/4,-x+3/4,z+3/4
-x,-y,-z
y-3/4,-x-1/4,-z-1/4
x-1/2,y,-z-1/2
-y-3/4,x-3/4,-z-3/4
x+1/2,y+1/2,z+1/2
-y+5/4,x+3/4,z+3/4
-x+1,-y+1/2,z+1
y+5/4,-x+5/4,z+5/4
-x+1/2,-y+1/2,-z+1/2
y-1/4,-x+1/4,-z+1/4
x,y+1/2,-z
-y-1/4,x-1/4,-z-1/4

loop_
_atom_site_label
_atom_site_type_symbol
_atom_site_fract_x
_atom_site_fract_y
_atom_site_fract_z
_atom_site_occupancy
_atom_site_U_iso_or_equiv
B2 B+1 0.5 0.75 0.04187 1 0.0
F2 F-1 0.06928 0.5297 0.05802 1 0.0
F1 F-1 0.35873 0.8558 0.016738 1 0.0
F3 F-1 0.2722 0.27726 0.08863 1 0.0
B1 B+1 0.41766 0.65571 0.10063 1 0.0
B3 B+1 0.24195 0.47731 0.07994 1 0.0
